data_7210145
loop_
_publ_author_name
'Wang, Ping'
'Fan, Rui-Qing'
'Yang, Yu-Lin'
'Liu, Xin-Rong'
'Xiao, Peng'
'Li, Xin-Yu'
'Hasi, Wuliji'
'Cao, Wen-Wu'

_publ_section_title
;
 1-D helical chain, 2-D layered network and 3-D porous lanthanide--organic
 frameworks based on multiple coordination sites of
 benzimidazole-5,6-dicarboxylic acid: synthesis, crystal structure,
 photoluminescence and thermal stability
;
_journal_issue 22
_journal_name_full CrystEngComm
_journal_page_first 4489
_journal_paper_doi 10.1039/c3ce40184g
_journal_volume 15
_journal_year 2013
_chemical_formula_sum 'C10 H10 Ho N2 O9'
_chemical_formula_weight 467.13
_chemical_name_systematic
;
?
;
_space_group_IT_number 2
_symmetry_cell_setting triclinic
_symmetry_space_group_name_Hall '-P 1'
_symmetry_space_group_name_H-M 'P -1'
_atom_sites_solution_hydrogens geom
_atom_sites_solution_primary direct
_atom_sites_solution_secondary difmap
_audit_creation_method SHELXL-97
_cell_angle_alpha 100.004(3)
_cell_angle_beta 106.484(3)
_cell_angle_gamma 106.293(3)
_cell_formula_units_Z 2
_cell_length_a 6.482(2)
_cell_length_b 9.848(3)
_cell_length_c 10.907(4)
_cell_measurement_reflns_used 4388
_cell_measurement_temperature 296(2)
_cell_measurement_theta_max 25.00
_cell_measurement_theta_min 2.03
_cell_volume 616.1(4)
_computing_cell_refinement 'Bruker SMART'
_computing_data_collection 'Bruker SMART'
_computing_data_reduction 'Bruker SAINT'
_computing_molecular_graphics SHELXP-97
_computing_publication_material SHELXTL
_computing_structure_refinement 'SHELXL-97 (Sheldrick, 1997)'
_computing_structure_solution 'SHELXS-97 (Sheldrick, 1997)'
_diffrn_ambient_temperature 296(2)
_diffrn_measured_fraction_theta_full 0.988
_diffrn_measured_fraction_theta_max 0.988
_diffrn_measurement_device_type 'Bruker Smart APEX CCD area detector'
_diffrn_measurement_method 'phi and omega scans'
_diffrn_radiation_monochromator graphite
_diffrn_radiation_source 'fine-focus sealed tube'
_diffrn_radiation_type MoK\a
_diffrn_radiation_wavelength 0.71073
_diffrn_reflns_av_R_equivalents 0.0158
_diffrn_reflns_av_sigmaI/netI 0.0238
_diffrn_reflns_limit_h_max 7
_diffrn_reflns_limit_h_min -7
_diffrn_reflns_limit_k_max 11
_diffrn_reflns_limit_k_min -11
_diffrn_reflns_limit_l_max 11
_diffrn_reflns_limit_l_min -12
_diffrn_reflns_number 4388
_diffrn_reflns_theta_full 25.00
_diffrn_reflns_theta_max 25.00
_diffrn_reflns_theta_min 2.03
_diffrn_standards_decay_% 0
_diffrn_standards_interval_count 0
_diffrn_standards_interval_time 0
_diffrn_standards_number 0
_exptl_absorpt_coefficient_mu 6.478
_exptl_absorpt_correction_T_max 0.5636
_exptl_absorpt_correction_T_min 0.5103
_exptl_absorpt_correction_type multi-scan
_exptl_absorpt_process_details SADABS
_exptl_crystal_colour pink
_exptl_crystal_density_diffrn 2.518
_exptl_crystal_density_method 'not measured'
_exptl_crystal_description block
_exptl_crystal_F_000 446
_exptl_crystal_size_max 0.12
_exptl_crystal_size_mid 0.11
_exptl_crystal_size_min 0.10
_refine_diff_density_max 0.928
_refine_diff_density_min -0.940
_refine_diff_density_rms 0.138
_refine_ls_extinction_method none
_refine_ls_goodness_of_fit_ref 1.117
_refine_ls_hydrogen_treatment constr
_refine_ls_matrix_type full
_refine_ls_number_parameters 194
_refine_ls_number_reflns 2137
_refine_ls_number_restraints 0
_refine_ls_restrained_S_all 1.117
_refine_ls_R_factor_all 0.0221
_refine_ls_R_factor_gt 0.0212
_refine_ls_shift/su_max 0.004
_refine_ls_shift/su_mean 0.000
_refine_ls_structure_factor_coef Fsqd
_refine_ls_weighting_details 'calc w=1/[\s^2^(Fo^2^)+(0.0356P)^2^+1.4957P] where P=(Fo^2^+2Fc^2^)/3'
_refine_ls_weighting_scheme calc
_refine_ls_wR_factor_gt 0.0609
_refine_ls_wR_factor_ref 0.0614
_reflns_number_gt 2061
_reflns_number_total 2137
_reflns_threshold_expression >2sigma(I)
_cod_data_source_file c3ce40184g.txt
_cod_data_source_block 6
_cod_depositor_comments
;
The following automatic conversions were performed:

'_symmetry_cell_setting' value 'Triclinic' changed to 'triclinic'
according to /home/saulius/struct/CIF-dictionaries/cif_core.dic
dictionary named 'cif_core.dic' version 2.4.2 from 2011-04-26.

Automatic conversion script
Id: cif_fix_values 1891 2012-01-12 08:04:46Z andrius 
;
_cod_original_cell_volume 616.1(3)
_cod_original_sg_symbol_H-M 'P-1 '
_cod_database_code 7210145

loop_
_symmetry_equiv_pos_as_xyz
'x, y, z'
'-x, -y, -z'

loop_
_atom_site_label
_atom_site_type_symbol
_atom_site_fract_x
_atom_site_fract_y
_atom_site_fract_z
_atom_site_U_iso_or_equiv
_atom_site_adp_type
_atom_site_occupancy
_atom_site_symmetry_multiplicity
_atom_site_calc_flag
_atom_site_refinement_flags
Ho1 Ho 0.32330(3) 0.39741(2) 0.190253(19) 0.01364(10) Uani 1 1 d .
O1 O 0.7057(6) 0.4607(4) 0.2172(4) 0.0274(8) Uani 1 1 d .
O2 O 1.0214(6) 0.4863(4) 0.1697(4) 0.0235(8) Uani 1 1 d .
O3 O 0.8391(6) 0.6912(4) 0.0434(3) 0.0198(7) Uani 1 1 d .
O4 O 1.1562(7) 0.8850(4) 0.0892(4) 0.0371(10) Uani 1 1 d .
O5 O 0.4740(6) 0.6026(4) 0.3855(3) 0.0211(7) Uani 1 1 d .
O6 O 0.3985(7) 0.3248(4) 0.3916(3) 0.0252(8) Uani 1 1 d .
O7 O 0.4177(6) 0.6081(4) 0.1003(4) 0.0253(8) Uani 1 1 d .
H7A H 0.3701 0.6729 0.1327 0.038 Uiso 1 1 d R
H7B H 0.5624 0.6442 0.1209 0.038 Uiso 1 1 d R
O8 O 0.0137(6) 0.1924(4) 0.1665(4) 0.0276(8) Uani 1 1 d .
H8A H 0.0583 0.1447 0.2202 0.041 Uiso 1 1 d R
H8B H -0.0899 0.2205 0.1840 0.041 Uiso 1 1 d R
O9 O 0.4194(6) 0.1809(4) 0.1329(4) 0.0245(8) Uani 1 1 d .
H9A H 0.3718 0.1204 0.1743 0.037 Uiso 1 1 d R
H9B H 0.3555 0.1410 0.0496 0.037 Uiso 1 1 d R
N1 N 1.2406(8) 0.8984(5) 0.6780(4) 0.0209(9) Uani 1 1 d .
H1A H 1.2247 0.8459 0.7323 0.025 Uiso 1 1 calc R
N2 N 1.3356(7) 1.0933(4) 0.5999(4) 0.0167(8) Uani 1 1 d .
C1 C 1.3367(8) 1.0415(5) 0.7074(5) 0.0195(10) Uiso 1 1 d .
H1B H 1.4000 1.1021 0.7941 0.023 Uiso 1 1 calc R
C2 C 1.1697(8) 0.8494(5) 0.5404(5) 0.0147(9) Uani 1 1 d .
C3 C 1.0580(9) 0.7079(5) 0.4548(5) 0.0191(10) Uani 1 1 d .
H3A H 1.0160 0.6273 0.4876 0.023 Uiso 1 1 calc R
C4 C 1.0105(8) 0.6896(5) 0.3199(5) 0.0156(9) Uani 1 1 d .
C5 C 1.0721(8) 0.8129(5) 0.2704(5) 0.0151(9) Uani 1 1 d .
C6 C 1.1838(8) 0.9548(5) 0.3553(5) 0.0168(10) Uani 1 1 d .
H6B H 1.2262 1.0359 0.3231 0.020 Uiso 1 1 calc R
C7 C 1.2291(8) 0.9698(5) 0.4897(5) 0.0155(9) Uani 1 1 d .
C8 C 0.9039(8) 0.5351(5) 0.2281(5) 0.0158(10) Uani 1 1 d .
C9 C 1.0191(8) 0.7961(5) 0.1239(5) 0.0169(10) Uani 1 1 d .
C10 C 0.5213(8) 0.5807(5) 0.4983(5) 0.0173(10) Uani 1 1 d .

loop_
_atom_site_aniso_label
_atom_site_aniso_U_11
_atom_site_aniso_U_22
_atom_site_aniso_U_33
_atom_site_aniso_U_23
_atom_site_aniso_U_13
_atom_site_aniso_U_12
Ho1 0.01441(14) 0.01342(14) 0.01076(14) 0.00182(9) 0.00440(9) 0.00235(9)
O1 0.0214(19) 0.0216(19) 0.036(2) 0.0030(16) 0.0124(17) 0.0028(16)
O2 0.0190(18) 0.0238(18) 0.0264(19) -0.0005(15) 0.0116(15) 0.0065(15)
O3 0.0199(18) 0.0200(17) 0.0128(17) 0.0016(14) 0.0036(14) 0.0012(14)
O4 0.041(2) 0.031(2) 0.0167(19) 0.0035(16) 0.0084(18) -0.0170(18)
O5 0.030(2) 0.0188(17) 0.0122(17) 0.0045(14) 0.0056(15) 0.0072(15)
O6 0.039(2) 0.0162(17) 0.0124(17) 0.0026(14) 0.0027(16) 0.0043(16)
O7 0.029(2) 0.0246(19) 0.024(2) 0.0083(15) 0.0120(16) 0.0093(16)
O8 0.0230(19) 0.030(2) 0.024(2) 0.0091(16) 0.0066(16) 0.0009(16)
O9 0.0240(19) 0.0163(17) 0.028(2) 0.0053(15) 0.0057(16) 0.0034(15)
N1 0.028(2) 0.022(2) 0.012(2) 0.0047(17) 0.0075(17) 0.0068(18)
N2 0.017(2) 0.019(2) 0.0114(19) -0.0002(16) 0.0036(16) 0.0056(17)
C2 0.015(2) 0.017(2) 0.015(2) 0.0059(18) 0.0049(19) 0.0075(19)
C3 0.024(3) 0.016(2) 0.018(3) 0.0055(19) 0.008(2) 0.006(2)
C4 0.011(2) 0.018(2) 0.017(2) 0.0032(19) 0.0045(19) 0.0053(19)
C5 0.015(2) 0.019(2) 0.012(2) 0.0048(18) 0.0046(19) 0.0071(19)
C6 0.014(2) 0.014(2) 0.020(3) 0.0050(19) 0.005(2) 0.0013(19)
C7 0.012(2) 0.014(2) 0.019(2) 0.0018(18) 0.0065(19) 0.0021(18)
C8 0.018(2) 0.014(2) 0.017(2) 0.0071(19) 0.006(2) 0.007(2)
C9 0.016(2) 0.018(2) 0.014(2) 0.0034(19) 0.003(2) 0.004(2)
C10 0.019(2) 0.018(2) 0.012(2) 0.0021(19) 0.0034(19) 0.0053(19)

loop_
_atom_type_symbol
_atom_type_description
_atom_type_scat_dispersion_real
_atom_type_scat_dispersion_imag
_atom_type_scat_source
C C 0.0033 0.0016 'International Tables Vol C Tables 4.2.6.8 and 6.1.1.4'
H H 0.0000 0.0000 'International Tables Vol C Tables 4.2.6.8 and 6.1.1.4'
Ho Ho -0.2175 4.6783 'International Tables Vol C Tables 4.2.6.8 and 6.1.1.4'
N N 0.0061 0.0033 'International Tables Vol C Tables 4.2.6.8 and 6.1.1.4'
O O 0.0106 0.0060 'International Tables Vol C Tables 4.2.6.8 and 6.1.1.4'

loop_
_geom_angle_atom_site_label_1
_geom_angle_atom_site_label_2
_geom_angle_atom_site_label_3
_geom_angle
_geom_angle_site_symmetry_1
_geom_angle_site_symmetry_3
O1 Ho1 O8 139.62(13) . .
O1 Ho1 O2 144.18(13) . 1_455
O8 Ho1 O2 76.20(13) . 1_455
O1 Ho1 O3 99.70(13) . 2_665
O8 Ho1 O3 79.66(12) . 2_665
O2 Ho1 O3 84.59(12) 1_455 2_665
O1 Ho1 O6 89.64(14) . .
O8 Ho1 O6 71.16(13) . .
O2 Ho1 O6 107.73(13) 1_455 .
O3 Ho1 O6 143.97(12) 2_665 .
O1 Ho1 O5 81.48(13) . .
O8 Ho1 O5 119.72(13) . .
O2 Ho1 O5 77.13(12) 1_455 .
O3 Ho1 O5 148.28(12) 2_665 .
O6 Ho1 O5 67.30(11) . .
O1 Ho1 O9 69.19(12) . .
O8 Ho1 O9 71.94(13) . .
O2 Ho1 O9 144.25(12) 1_455 .
O3 Ho1 O9 74.23(12) 2_665 .
O6 Ho1 O9 76.91(12) . .
O5 Ho1 O9 133.45(12) . .
O1 Ho1 O7 73.34(13) . .
O8 Ho1 O7 140.82(13) . .
O2 Ho1 O7 74.21(13) 1_455 .
O3 Ho1 O7 72.55(12) 2_665 .
O6 Ho1 O7 142.95(12) . .
O5 Ho1 O7 77.60(12) . .
O9 Ho1 O7 123.77(12) . .
C8 O1 Ho1 160.5(3) . .
C8 O2 Ho1 146.4(3) . 1_655
C9 O3 Ho1 133.8(3) . 2_665
C10 O5 Ho1 119.7(3) . .
C10 O6 Ho1 120.2(3) 2_666 .
Ho1 O7 H7A 109.5 . .
Ho1 O7 H7B 109.3 . .
H7A O7 H7B 109.5 . .
Ho1 O8 H8A 109.3 . .
Ho1 O8 H8B 109.3 . .
H8A O8 H8B 109.5 . .
Ho1 O9 H9A 109.4 . .
Ho1 O9 H9B 109.3 . .
H9A O9 H9B 109.5 . .
C1 N1 C2 105.3(4) . .
C1 N1 H1A 127.4 . .
C2 N1 H1A 127.4 . .
C1 N2 C7 105.8(4) . .
N1 C1 N2 113.9(4) . .
N1 C1 H1B 123.1 . .
N2 C1 H1B 123.1 . .
N1 C2 C3 130.6(4) . .
N1 C2 C7 109.3(4) . .
C3 C2 C7 120.1(4) . .
C4 C3 C2 118.7(4) . .
C4 C3 H3A 120.7 . .
C2 C3 H3A 120.7 . .
C3 C4 C5 120.4(4) . .
C3 C4 C8 118.5(4) . .
C5 C4 C8 121.0(4) . .
C6 C5 C4 121.4(4) . .
C6 C5 C9 117.2(4) . .
C4 C5 C9 121.4(4) . .
C5 C6 C7 116.9(4) . .
C5 C6 H6B 121.5 . .
C7 C6 H6B 121.5 . .
N2 C7 C6 131.7(4) . .
N2 C7 C2 105.7(4) . .
C6 C7 C2 122.5(4) . .
O1 C8 O2 123.3(4) . .
O1 C8 C4 118.0(4) . .
O2 C8 C4 118.7(4) . .
O4 C9 O3 124.4(5) . .
O4 C9 C5 117.8(4) . .
O3 C9 C5 117.8(4) . .
O5 C10 O6 127.2(4) . 2_666
O5 C10 C10 116.3(5) . 2_666
O6 C10 C10 116.5(5) 2_666 2_666

loop_
_geom_bond_atom_site_label_1
_geom_bond_atom_site_label_2
_geom_bond_distance
_geom_bond_site_symmetry_2
Ho1 O1 2.297(4) .
Ho1 O8 2.328(4) .
Ho1 O2 2.329(3) 1_455
Ho1 O3 2.356(3) 2_665
Ho1 O6 2.389(3) .
Ho1 O5 2.406(3) .
Ho1 O9 2.414(3) .
Ho1 O7 2.445(4) .
O1 C8 1.248(6) .
O2 C8 1.261(6) .
O2 Ho1 2.329(3) 1_655
O3 C9 1.275(6) .
O3 Ho1 2.356(3) 2_665
O4 C9 1.253(6) .
O5 C10 1.253(6) .
O6 C10 1.251(6) 2_666
O7 H7A 0.8500 .
O7 H7B 0.8500 .
O8 H8A 0.8500 .
O8 H8B 0.8499 .
O9 H9A 0.8500 .
O9 H9B 0.8499 .
N1 C1 1.309(7) .
N1 C2 1.389(6) .
N1 H1A 0.8600 .
N2 C1 1.357(6) .
N2 C7 1.397(6) .
C1 H1B 0.9300 .
C2 C3 1.392(7) .
C2 C7 1.397(7) .
C3 C4 1.382(7) .
C3 H3A 0.9300 .
C4 C5 1.416(7) .
C4 C8 1.510(6) .
C5 C6 1.392(7) .
C5 C9 1.504(7) .
C6 C7 1.384(7) .
C6 H6B 0.9300 .
C10 O6 1.251(6) 2_666
C10 C10 1.544(9) 2_666
